data_4064683
loop_
_publ_author_name
'Vacher, Antoine'
'Barri\`ere, Fr\'ed\'eric'
'Roisnel, Thierry'
'Piekara-Sady, Lidia'
'Lorcy, Dominique'

_publ_section_title
;
 Electronically Coupled Tetrathiafulvalene Electrophores across a
 Non-innocent Acetylide--Ruthenium Bridge
;
_journal_issue 13
_journal_name_full Organometallics
_journal_page_first 3570
_journal_paper_doi 10.1021/om200266q
_journal_volume 30
_journal_year 2011
_chemical_compound_source 'synthesis as described'
_chemical_formula_moiety 'C74 H66 P4 Ru S8'
_chemical_formula_sum 'C74 H66 P4 Ru S8'
_chemical_formula_weight 1436.7
_chemical_name_systematic
;
 ?
;
_space_group_IT_number 2
_symmetry_cell_setting triclinic
_symmetry_Int_Tables_number 2
_symmetry_space_group_name_Hall '-P 1'
_symmetry_space_group_name_H-M 'P -1'
_atom_sites_solution_hydrogens geom
_atom_sites_solution_primary direct
_atom_sites_solution_secondary difmap
_audit_conform_dict_location ftp://ftp.iucr.org/pub/cif_core.dic
_audit_conform_dict_name cif_core.dic
_audit_conform_dict_version 2.3
_audit_creation_date 2011-04-26T16:49:34-00:00
_audit_creation_method 'WinGX routine CIF_UPDATE'
_cell_angle_alpha 105.621(2)
_cell_angle_beta 90.910(2)
_cell_angle_gamma 114.311(2)
_cell_formula_units_Z 1
_cell_length_a 11.2985(4)
_cell_length_b 13.1056(5)
_cell_length_c 13.6310(5)
_cell_measurement_reflns_used 5511
_cell_measurement_temperature 100(2)
_cell_measurement_theta_max 27.39
_cell_measurement_theta_min 2.4
_cell_measurement_wavelength 0.71073
_cell_volume 1752.90(12)
_computing_cell_refinement 'Bruker SMART'
_computing_data_collection 'Bruker SAINT'
_computing_data_reduction 'Bruker SAINT'
_computing_molecular_graphics 'Ortep-3 for Windows (Farrugia, 1997)'
_computing_publication_material
;
           WinGX publication routines (Farrugia, 1999),
           CRYSCAL (T. Roisnel, local program)
;
_computing_structure_refinement 'SHELXL-97 (Sheldrick, 1997)'
_computing_structure_solution 'SIR97 (Altomare et al., 1999))'
_diffrn_ambient_temperature 100(2)
_diffrn_detector 'CCD plate'
_diffrn_measured_fraction_theta_full 0.988
_diffrn_measured_fraction_theta_max 0.975
_diffrn_measurement_device_type 'APEXII, Bruker-AXS'
_diffrn_measurement_method 'CCD rotation images, thin slices'
_diffrn_radiation_monochromator graphite
_diffrn_radiation_probe x-ray
_diffrn_radiation_type MoK\a
_diffrn_radiation_wavelength 0.71073
_diffrn_reflns_av_R_equivalents 0.0304
_diffrn_reflns_av_unetI/netI 0.0344
_diffrn_reflns_limit_h_max 14
_diffrn_reflns_limit_h_min -14
_diffrn_reflns_limit_k_max 17
_diffrn_reflns_limit_k_min -16
_diffrn_reflns_limit_l_max 17
_diffrn_reflns_limit_l_min -15
_diffrn_reflns_number 22425
_diffrn_reflns_theta_full 25
_diffrn_reflns_theta_max 27.45
_diffrn_reflns_theta_min 3.11
_exptl_absorpt_coefficient_mu 0.595
_exptl_absorpt_correction_T_max 0.832
_exptl_absorpt_correction_T_min 0.685
_exptl_absorpt_correction_type multi-scan
_exptl_absorpt_process_details
;
  [Sheldrick, G.M. (2002). SADABS Bruker AXS Inc., Madison, Wisconsin, USA]
;
_exptl_crystal_colour orange
_exptl_crystal_density_diffrn 1.361
_exptl_crystal_density_method 'not measured'
_exptl_crystal_description prism
_exptl_crystal_F_000 742
_exptl_crystal_size_max 0.48
_exptl_crystal_size_mid 0.44
_exptl_crystal_size_min 0.31
_platon_squeeze_details
;
;
_refine_diff_density_max 0.592
_refine_diff_density_min -0.415
_refine_diff_density_rms 0.068
_refine_ls_extinction_method none
_refine_ls_goodness_of_fit_ref 1.055
_refine_ls_hydrogen_treatment constr
_refine_ls_matrix_type full
_refine_ls_number_parameters 397
_refine_ls_number_reflns 7796
_refine_ls_number_restraints 0
_refine_ls_restrained_S_all 1.055
_refine_ls_R_factor_all 0.035
_refine_ls_R_factor_gt 0.03
_refine_ls_shift/su_max 0.002
_refine_ls_shift/su_mean 0
_refine_ls_structure_factor_coef Fsqd
_refine_ls_weighting_details 'calc w=1/[\s^2^(Fo^2^)+(0.0394P)^2^+0.6178P] where P=(Fo^2^+2Fc^2^)/3'
_refine_ls_weighting_scheme calc
_refine_ls_wR_factor_gt 0.0753
_refine_ls_wR_factor_ref 0.0784
_reflns_number_gt 6816
_reflns_number_total 7796
_reflns_threshold_expression >2sigma(I)
_cod_data_source_file om200266q_si_002.cif
_cod_data_source_block complex3
_cod_original_cell_volume 1752.90(11)
_cod_database_code 4064683

loop_
_symmetry_equiv_pos_as_xyz
'x, y, z'
'-x, -y, -z'

loop_
_atom_site_label
_atom_site_type_symbol
_atom_site_fract_x
_atom_site_fract_y
_atom_site_fract_z
_atom_site_U_iso_or_equiv
_atom_site_adp_type
_atom_site_occupancy
_atom_site_symmetry_multiplicity
_atom_site_calc_flag
_atom_site_refinement_flags
S1 S 0.77321(5) 1.32036(4) 0.40832(4) 0.02536(12) Uani 1 1 d .
S2 S 0.94111(5) 1.20663(4) 0.44207(4) 0.02223(11) Uani 1 1 d .
S3 S 0.60848(5) 1.10917(4) 0.20985(4) 0.02245(11) Uani 1 1 d .
S4 S 0.76929(5) 0.98467(4) 0.22940(4) 0.02044(11) Uani 1 1 d .
C1 C 0.8643(2) 1.48317(19) 0.60085(17) 0.0315(5) Uani 1 1 d .
H1A H 0.7834 1.4564 0.6316 0.047 Uiso 1 1 calc R
H1B H 0.8628 1.5367 0.5631 0.047 Uiso 1 1 calc R
H1C H 0.9401 1.5243 0.6553 0.047 Uiso 1 1 calc R
C2 C 0.8742(2) 1.37930(17) 0.52814(15) 0.0231(4) Uani 1 1 d .
C3 C 0.95056(19) 1.32813(17) 0.54363(14) 0.0226(4) Uani 1 1 d .
C4 C 1.0484(2) 1.3655(2) 0.63696(16) 0.0313(5) Uani 1 1 d .
H4A H 1.1372 1.3931 0.6183 0.047 Uiso 1 1 calc R
H4B H 1.0304 1.2987 0.6632 0.047 Uiso 1 1 calc R
H4C H 1.0416 1.4293 0.6903 0.047 Uiso 1 1 calc R
C5 C 0.80967(19) 1.19861(16) 0.36487(14) 0.0200(4) Uani 1 1 d .
C6 C 0.74006(19) 1.10917(16) 0.28023(14) 0.0184(4) Uani 1 1 d .
C7 C 0.54412(19) 0.96013(16) 0.13753(14) 0.0190(4) Uani 1 1 d .
C8 C 0.4115(2) 0.90845(18) 0.07549(16) 0.0250(4) Uani 1 1 d .
H8A H 0.3944 0.8319 0.0269 0.037 Uiso 1 1 calc R
H8B H 0.4086 0.9611 0.0373 0.037 Uiso 1 1 calc R
H8C H 0.3446 0.8984 0.1215 0.037 Uiso 1 1 calc R
C9 C 0.61675(18) 0.90173(16) 0.14500(14) 0.0173(4) Uani 1 1 d .
C10 C 0.58406(19) 0.78136(16) 0.09459(14) 0.0181(4) Uani 1 1 d .
C11 C 0.56074(17) 0.67920(16) 0.06107(13) 0.0149(4) Uani 1 1 d .
Ru1 Ru 0.5 0.5 0 0.01007(6) Uani 1 2 d S
P1 P 0.71614(4) 0.51605(4) -0.01684(3) 0.01232(10) Uani 1 1 d .
C21 C 0.85546(17) 0.64669(16) -0.02963(14) 0.0167(4) Uani 1 1 d .
C22 C 0.87397(19) 0.75763(17) 0.03185(15) 0.0217(4) Uani 1 1 d .
H22 H 0.8128 0.7644 0.0773 0.026 Uiso 1 1 calc R
C23 C 0.9808(2) 0.85864(18) 0.02757(17) 0.0275(5) Uani 1 1 d .
H23 H 0.9919 0.9336 0.0696 0.033 Uiso 1 1 calc R
C24 C 1.0717(2) 0.84970(19) -0.03856(17) 0.0291(5) Uani 1 1 d .
H24 H 1.1451 0.9184 -0.0411 0.035 Uiso 1 1 calc R
C25 C 1.0543(2) 0.74061(19) -0.10021(16) 0.0269(5) Uani 1 1 d .
H25 H 1.1158 0.7344 -0.1454 0.032 Uiso 1 1 calc R
C26 C 0.94715(18) 0.63961(18) -0.09655(15) 0.0208(4) Uani 1 1 d .
H26 H 0.9358 0.5651 -0.1398 0.025 Uiso 1 1 calc R
C27 C 0.73431(17) 0.39799(16) -0.11491(13) 0.0156(4) Uani 1 1 d .
C28 C 0.83180(19) 0.36128(17) -0.10082(15) 0.0213(4) Uani 1 1 d .
H28 H 0.8893 0.3961 -0.0374 0.026 Uiso 1 1 calc R
C29 C 0.8457(2) 0.27470(18) -0.17817(16) 0.0254(4) Uani 1 1 d .
H29 H 0.9124 0.2509 -0.1674 0.03 Uiso 1 1 calc R
C30 C 0.7622(2) 0.22289(18) -0.27120(17) 0.0281(5) Uani 1 1 d .
H30 H 0.7712 0.1633 -0.324 0.034 Uiso 1 1 calc R
C31 C 0.6657(2) 0.25880(18) -0.28647(15) 0.0251(4) Uani 1 1 d .
H31 H 0.6087 0.2241 -0.3501 0.03 Uiso 1 1 calc R
C32 C 0.65188(19) 0.34540(16) -0.20902(14) 0.0183(4) Uani 1 1 d .
H32 H 0.5852 0.3691 -0.2204 0.022 Uiso 1 1 calc R
P2 P 0.53385(4) 0.45728(4) 0.15289(3) 0.01184(10) Uani 1 1 d .
C41 C 0.39987(17) 0.33684(15) 0.18248(13) 0.0144(3) Uani 1 1 d .
C42 C 0.38555(19) 0.22147(16) 0.15103(15) 0.0201(4) Uani 1 1 d .
H42 H 0.448 0.203 0.1136 0.024 Uiso 1 1 calc R
C43 C 0.2795(2) 0.13300(17) 0.17446(16) 0.0259(4) Uani 1 1 d .
H43 H 0.2709 0.0547 0.1533 0.031 Uiso 1 1 calc R
C44 C 0.1868(2) 0.15793(17) 0.22816(15) 0.0227(4) Uani 1 1 d .
H44 H 0.1151 0.0972 0.2439 0.027 Uiso 1 1 calc R
C45 C 0.19942(19) 0.27189(17) 0.25862(14) 0.0202(4) Uani 1 1 d .
H45 H 0.136 0.2896 0.2953 0.024 Uiso 1 1 calc R
C46 C 0.30457(18) 0.36034(17) 0.23572(14) 0.0182(4) Uani 1 1 d .
H46 H 0.312 0.4382 0.2565 0.022 Uiso 1 1 calc R
C47 C 0.59675(18) 0.56664(16) 0.28190(13) 0.0157(4) Uani 1 1 d .
C48 C 0.59040(19) 0.52902(18) 0.36977(14) 0.0203(4) Uani 1 1 d .
H48 H 0.55 0.4475 0.363 0.024 Uiso 1 1 calc R
C49 C 0.6433(2) 0.61112(19) 0.46701(15) 0.0262(4) Uani 1 1 d .
H49 H 0.6385 0.5851 0.5261 0.031 Uiso 1 1 calc R
C50 C 0.7028(2) 0.73029(19) 0.47787(15) 0.0287(5) Uani 1 1 d .
H50 H 0.7371 0.7858 0.5443 0.034 Uiso 1 1 calc R
C51 C 0.7121(2) 0.76835(19) 0.39104(16) 0.0285(5) Uani 1 1 d .
H51 H 0.7544 0.8499 0.3981 0.034 Uiso 1 1 calc R
C52 C 0.65922(19) 0.68655(17) 0.29362(14) 0.0207(4) Uani 1 1 d .
H52 H 0.6659 0.713 0.2346 0.025 Uiso 1 1 calc R
C61 C 0.77959(17) 0.50752(16) 0.10522(13) 0.0159(4) Uani 1 1 d .
H61A H 0.8547 0.4872 0.0951 0.019 Uiso 1 1 calc R
H61B H 0.8105 0.5846 0.1588 0.019 Uiso 1 1 calc R
C62 C 0.67007(17) 0.41379(16) 0.13965(13) 0.0150(3) Uani 1 1 d .
H62A H 0.7012 0.4099 0.2062 0.018 Uiso 1 1 calc R
H62B H 0.6411 0.3357 0.0879 0.018 Uiso 1 1 calc R

loop_
_atom_site_aniso_label
_atom_site_aniso_U_11
_atom_site_aniso_U_22
_atom_site_aniso_U_33
_atom_site_aniso_U_23
_atom_site_aniso_U_13
_atom_site_aniso_U_12
S1 0.0302(3) 0.0190(2) 0.0229(3) -0.0020(2) -0.0048(2) 0.0123(2)
S2 0.0216(3) 0.0237(3) 0.0186(2) 0.00155(19) -0.00228(18) 0.0102(2)
S3 0.0263(3) 0.0154(2) 0.0225(2) -0.00066(19) -0.00662(19) 0.0103(2)
S4 0.0227(3) 0.0163(2) 0.0206(2) 0.00130(18) -0.00198(18) 0.0095(2)
C1 0.0340(13) 0.0274(12) 0.0257(11) -0.0005(9) 0.0063(9) 0.0114(10)
C2 0.0227(10) 0.0215(10) 0.0168(9) 0.0016(8) 0.0024(8) 0.0042(8)
C3 0.0209(10) 0.0232(10) 0.0152(9) 0.0011(8) 0.0016(7) 0.0044(8)
C4 0.0274(12) 0.0411(13) 0.0169(10) 0.0021(9) -0.0032(8) 0.0111(10)
C5 0.0217(10) 0.0164(9) 0.0191(9) 0.0022(7) -0.0018(7) 0.0077(8)
C6 0.0199(10) 0.0159(9) 0.0175(9) 0.0034(7) -0.0016(7) 0.0070(8)
C7 0.0223(10) 0.0156(9) 0.0154(9) 0.0019(7) 0.0010(7) 0.0065(8)
C8 0.0241(11) 0.0220(10) 0.0241(10) 0.0011(8) -0.0021(8) 0.0094(9)
C9 0.0194(10) 0.0149(9) 0.0140(9) 0.0026(7) 0.0014(7) 0.0051(8)
C10 0.0201(10) 0.0174(9) 0.0142(9) 0.0039(7) 0.0017(7) 0.0062(8)
C11 0.0125(9) 0.0229(10) 0.0098(8) 0.0046(7) 0.0013(6) 0.0082(7)
Ru1 0.01086(10) 0.01021(10) 0.00750(10) 0.00119(7) -0.00099(7) 0.00401(8)
P1 0.0114(2) 0.0137(2) 0.0105(2) 0.00302(17) -0.00020(16) 0.00457(18)
C21 0.0116(9) 0.0183(9) 0.0190(9) 0.0088(7) -0.0019(7) 0.0035(7)
C22 0.0175(10) 0.0191(10) 0.0259(10) 0.0060(8) 0.0009(8) 0.0061(8)
C23 0.0236(11) 0.0184(10) 0.0348(12) 0.0078(9) -0.0048(9) 0.0042(9)
C24 0.0169(10) 0.0278(12) 0.0384(12) 0.0190(10) -0.0035(9) 0.0002(9)
C25 0.0186(10) 0.0369(12) 0.0273(11) 0.0178(10) 0.0053(8) 0.0088(9)
C26 0.0172(10) 0.0243(10) 0.0187(9) 0.0076(8) 0.0000(7) 0.0063(8)
C27 0.0148(9) 0.0171(9) 0.0149(9) 0.0054(7) 0.0034(7) 0.0065(7)
C28 0.0181(10) 0.0230(10) 0.0228(10) 0.0062(8) 0.0008(8) 0.0093(8)
C29 0.0227(11) 0.0286(11) 0.0314(11) 0.0097(9) 0.0074(8) 0.0167(9)
C30 0.0315(12) 0.0237(11) 0.0282(11) 0.0029(9) 0.0109(9) 0.0140(9)
C31 0.0270(11) 0.0265(11) 0.0187(10) 0.0010(8) 0.0014(8) 0.0124(9)
C32 0.0193(10) 0.0182(9) 0.0168(9) 0.0033(7) 0.0009(7) 0.0087(8)
P2 0.0127(2) 0.0128(2) 0.0093(2) 0.00282(17) -0.00045(16) 0.00513(18)
C41 0.0152(9) 0.0167(9) 0.0102(8) 0.0055(7) -0.0013(6) 0.0051(7)
C42 0.0219(10) 0.0194(10) 0.0199(9) 0.0055(8) 0.0044(8) 0.0099(8)
C43 0.0296(11) 0.0154(10) 0.0319(11) 0.0081(8) 0.0064(9) 0.0083(9)
C44 0.0201(10) 0.0212(10) 0.0218(10) 0.0090(8) 0.0036(8) 0.0027(8)
C45 0.0182(10) 0.0265(10) 0.0164(9) 0.0075(8) 0.0042(7) 0.0094(8)
C46 0.0214(10) 0.0189(9) 0.0161(9) 0.0052(7) 0.0035(7) 0.0105(8)
C47 0.0169(9) 0.0185(9) 0.0101(8) 0.0013(7) -0.0014(7) 0.0081(8)
C48 0.0211(10) 0.0232(10) 0.0141(9) 0.0060(8) 0.0014(7) 0.0070(8)
C49 0.0280(11) 0.0357(12) 0.0120(9) 0.0067(8) 0.0009(8) 0.0114(10)
C50 0.0368(13) 0.0291(12) 0.0126(9) -0.0053(8) -0.0070(8) 0.0144(10)
C51 0.0376(13) 0.0216(11) 0.0213(10) 0.0001(8) -0.0065(9) 0.0122(10)
C52 0.0257(11) 0.0194(10) 0.0146(9) 0.0022(7) -0.0047(7) 0.0095(8)
C61 0.0132(9) 0.0199(9) 0.0126(8) 0.0032(7) -0.0020(7) 0.0065(7)
C62 0.0140(9) 0.0175(9) 0.0139(8) 0.0043(7) -0.0008(7) 0.0076(7)

loop_
_atom_type_symbol
_atom_type_description
_atom_type_scat_dispersion_real
_atom_type_scat_dispersion_imag
_atom_type_scat_source
C C 0.0033 0.0016 'International Tables Vol C Tables 4.2.6.8 and 6.1.1.4'
H H 0 0 'International Tables Vol C Tables 4.2.6.8 and 6.1.1.4'
P P 0.1023 0.0942 'International Tables Vol C Tables 4.2.6.8 and 6.1.1.4'
S S 0.1246 0.1234 'International Tables Vol C Tables 4.2.6.8 and 6.1.1.4'
Ru Ru -1.2594 0.8363 'International Tables Vol C Tables 4.2.6.8 and 6.1.1.4'

loop_
_geom_angle_atom_site_label_1
_geom_angle_atom_site_label_2
_geom_angle_atom_site_label_3
_geom_angle
_geom_angle_site_symmetry_1
_geom_angle_site_symmetry_3
C2 S1 C5 95.30(9) . .
C5 S2 C3 95.16(9) . .
C6 S3 C7 95.44(9) . .
C6 S4 C9 94.94(9) . .
C2 C1 H1A 109.5 . .
C2 C1 H1B 109.5 . .
H1A C1 H1B 109.5 . .
C2 C1 H1C 109.5 . .
H1A C1 H1C 109.5 . .
H1B C1 H1C 109.5 . .
C3 C2 C1 127.72(19) . .
C3 C2 S1 117.22(15) . .
C1 C2 S1 115.06(16) . .
C2 C3 C4 126.94(19) . .
C2 C3 S2 117.16(15) . .
C4 C3 S2 115.85(15) . .
C3 C4 H4A 109.5 . .
C3 C4 H4B 109.5 . .
H4A C4 H4B 109.5 . .
C3 C4 H4C 109.5 . .
H4A C4 H4C 109.5 . .
H4B C4 H4C 109.5 . .
C6 C5 S2 124.85(15) . .
C6 C5 S1 121.25(15) . .
S2 C5 S1 113.90(11) . .
C5 C6 S3 121.02(14) . .
C5 C6 S4 124.96(15) . .
S3 C6 S4 114.02(10) . .
C9 C7 C8 125.85(17) . .
C9 C7 S3 117.41(15) . .
C8 C7 S3 116.71(14) . .
C7 C8 H8A 109.5 . .
C7 C8 H8B 109.5 . .
H8A C8 H8B 109.5 . .
C7 C8 H8C 109.5 . .
H8A C8 H8C 109.5 . .
H8B C8 H8C 109.5 . .
C7 C9 C10 127.18(18) . .
C7 C9 S4 116.15(14) . .
C10 C9 S4 116.66(14) . .
C11 C10 C9 173.59(19) . .
C10 C11 Ru1 173.91(16) . .
C11 Ru1 C11 180 . 2_665
C11 Ru1 P2 98.82(5) . .
C11 Ru1 P2 81.18(5) 2_665 .
C11 Ru1 P2 81.18(5) . 2_665
C11 Ru1 P2 98.82(5) 2_665 2_665
P2 Ru1 P2 180.0000(10) . 2_665
C11 Ru1 P1 85.66(5) . 2_665
C11 Ru1 P1 94.34(5) 2_665 2_665
P2 Ru1 P1 96.477(15) . 2_665
P2 Ru1 P1 83.523(15) 2_665 2_665
C11 Ru1 P1 94.34(5) . .
C11 Ru1 P1 85.66(5) 2_665 .
P2 Ru1 P1 83.523(15) . .
P2 Ru1 P1 96.478(15) 2_665 .
P1 Ru1 P1 180 2_665 .
C27 P1 C21 101.20(8) . .
C27 P1 C61 103.17(8) . .
C21 P1 C61 100.11(8) . .
C27 P1 Ru1 117.94(6) . .
C21 P1 Ru1 124.96(6) . .
C61 P1 Ru1 106.23(6) . .
C22 C21 C26 118.21(17) . .
C22 C21 P1 118.96(14) . .
C26 C21 P1 122.80(14) . .
C23 C22 C21 120.95(18) . .
C23 C22 H22 119.5 . .
C21 C22 H22 119.5 . .
C22 C23 C24 120.00(19) . .
C22 C23 H23 120 . .
C24 C23 H23 120 . .
C25 C24 C23 119.70(19) . .
C25 C24 H24 120.1 . .
C23 C24 H24 120.1 . .
C24 C25 C26 120.40(19) . .
C24 C25 H25 119.8 . .
C26 C25 H25 119.8 . .
C25 C26 C21 120.74(18) . .
C25 C26 H26 119.6 . .
C21 C26 H26 119.6 . .
C32 C27 C28 118.03(17) . .
C32 C27 P1 119.35(13) . .
C28 C27 P1 122.57(14) . .
C29 C28 C27 120.99(18) . .
C29 C28 H28 119.5 . .
C27 C28 H28 119.5 . .
C30 C29 C28 120.15(18) . .
C30 C29 H29 119.9 . .
C28 C29 H29 119.9 . .
C31 C30 C29 119.51(19) . .
C31 C30 H30 120.2 . .
C29 C30 H30 120.2 . .
C30 C31 C32 120.28(19) . .
C30 C31 H31 119.9 . .
C32 C31 H31 119.9 . .
C31 C32 C27 121.04(18) . .
C31 C32 H32 119.5 . .
C27 C32 H32 119.5 . .
C41 P2 C62 105.25(8) . .
C41 P2 C47 100.99(8) . .
C62 P2 C47 98.15(8) . .
C41 P2 Ru1 118.18(6) . .
C62 P2 Ru1 106.24(6) . .
C47 P2 Ru1 124.91(6) . .
C42 C41 C46 118.36(17) . .
C42 C41 P2 122.90(14) . .
C46 C41 P2 118.69(13) . .
C41 C42 C43 120.09(17) . .
C41 C42 H42 120 . .
C43 C42 H42 120 . .
C44 C43 C42 120.83(18) . .
C44 C43 H43 119.6 . .
C42 C43 H43 119.6 . .
C45 C44 C43 119.45(18) . .
C45 C44 H44 120.3 . .
C43 C44 H44 120.3 . .
C44 C45 C46 120.08(17) . .
C44 C45 H45 120 . .
C46 C45 H45 120 . .
C45 C46 C41 121.17(17) . .
C45 C46 H46 119.4 . .
C41 C46 H46 119.4 . .
C52 C47 C48 118.80(17) . .
C52 C47 P2 121.13(13) . .
C48 C47 P2 119.91(14) . .
C49 C48 C47 120.19(18) . .
C49 C48 H48 119.9 . .
C47 C48 H48 119.9 . .
C50 C49 C48 120.45(18) . .
C50 C49 H49 119.8 . .
C48 C49 H49 119.8 . .
C49 C50 C51 119.80(18) . .
C49 C50 H50 120.1 . .
C51 C50 H50 120.1 . .
C50 C51 C52 119.94(19) . .
C50 C51 H51 120 . .
C52 C51 H51 120 . .
C47 C52 C51 120.79(18) . .
C47 C52 H52 119.6 . .
C51 C52 H52 119.6 . .
C62 C61 P1 109.16(12) . .
C62 C61 H61A 109.8 . .
P1 C61 H61A 109.8 . .
C62 C61 H61B 109.8 . .
P1 C61 H61B 109.8 . .
H61A C61 H61B 108.3 . .
C61 C62 P2 106.56(11) . .
C61 C62 H62A 110.4 . .
P2 C62 H62A 110.4 . .
C61 C62 H62B 110.4 . .
P2 C62 H62B 110.4 . .
H62A C62 H62B 108.6 . .

loop_
_geom_bond_atom_site_label_1
_geom_bond_atom_site_label_2
_geom_bond_distance
_geom_bond_site_symmetry_2
S1 C2 1.761(2) .
S1 C5 1.7625(19) .
S2 C5 1.7567(19) .
S2 C3 1.770(2) .
S3 C6 1.7565(19) .
S3 C7 1.7569(19) .
S4 C6 1.7588(19) .
S4 C9 1.7878(19) .
C1 C2 1.500(3) .
C1 H1A 0.98 .
C1 H1B 0.98 .
C1 H1C 0.98 .
C2 C3 1.336(3) .
C3 C4 1.502(3) .
C4 H4A 0.98 .
C4 H4B 0.98 .
C4 H4C 0.98 .
C5 C6 1.344(3) .
C7 C9 1.351(3) .
C7 C8 1.495(3) .
C8 H8A 0.98 .
C8 H8B 0.98 .
C8 H8C 0.98 .
C9 C10 1.423(3) .
C10 C11 1.203(3) .
C11 Ru1 2.0691(18) .
Ru1 C11 2.0691(18) 2_665
Ru1 P2 2.3627(4) .
Ru1 P2 2.3627(4) 2_665
Ru1 P1 2.3836(4) 2_665
Ru1 P1 2.3836(4) .
P1 C27 1.8383(18) .
P1 C21 1.8412(18) .
P1 C61 1.8501(17) .
C21 C22 1.396(3) .
C21 C26 1.406(3) .
C22 C23 1.393(3) .
C22 H22 0.95 .
C23 C24 1.397(3) .
C23 H23 0.95 .
C24 C25 1.380(3) .
C24 H24 0.95 .
C25 C26 1.392(3) .
C25 H25 0.95 .
C26 H26 0.95 .
C27 C32 1.395(3) .
C27 C28 1.400(2) .
C28 C29 1.390(3) .
C28 H28 0.95 .
C29 C30 1.389(3) .
C29 H29 0.95 .
C30 C31 1.386(3) .
C30 H30 0.95 .
C31 C32 1.390(3) .
C31 H31 0.95 .
C32 H32 0.95 .
P2 C41 1.8278(18) .
P2 C62 1.8445(17) .
P2 C47 1.8482(18) .
C41 C42 1.394(3) .
C41 C46 1.399(2) .
C42 C43 1.396(3) .
C42 H42 0.95 .
C43 C44 1.385(3) .
C43 H43 0.95 .
C44 C45 1.383(3) .
C44 H44 0.95 .
C45 C46 1.388(3) .
C45 H45 0.95 .
C46 H46 0.95 .
C47 C52 1.393(3) .
C47 C48 1.405(2) .
C48 C49 1.396(3) .
C48 H48 0.95 .
C49 C50 1.386(3) .
C49 H49 0.95 .
C50 C51 1.393(3) .
C50 H50 0.95 .
C51 C52 1.397(3) .
C51 H51 0.95 .
C52 H52 0.95 .
C61 C62 1.529(2) .
C61 H61A 0.99 .
C61 H61B 0.99 .
C62 H62A 0.99 .
C62 H62B 0.99 .

loop_
_geom_torsion_atom_site_label_1
_geom_torsion_atom_site_label_2
_geom_torsion_atom_site_label_3
_geom_torsion_atom_site_label_4
_geom_torsion
_geom_torsion_site_symmetry_1
C5 S1 C2 C3 6.78(18) .
C5 S1 C2 C1 -173.78(16) .
C1 C2 C3 C4 -2.2(4) .
S1 C2 C3 C4 177.16(17) .
C1 C2 C3 S2 -179.58(17) .
S1 C2 C3 S2 -0.2(2) .
C5 S2 C3 C2 -6.49(18) .
C5 S2 C3 C4 175.85(16) .
C3 S2 C5 C6 -168.77(18) .
C3 S2 C5 S1 10.81(12) .
C2 S1 C5 C6 168.67(17) .
C2 S1 C5 S2 -10.92(12) .
S2 C5 C6 S3 178.93(11) .
S1 C5 C6 S3 -0.6(2) .
S2 C5 C6 S4 -1.3(3) .
S1 C5 C6 S4 179.19(11) .
C7 S3 C6 C5 -166.15(17) .
C7 S3 C6 S4 14.04(12) .
C9 S4 C6 C5 166.48(18) .
C9 S4 C6 S3 -13.71(12) .
C6 S3 C7 C9 -8.87(17) .
C6 S3 C7 C8 169.36(15) .
C8 C7 C9 C10 1.4(3) .
S3 C7 C9 C10 179.42(15) .
C8 C7 C9 S4 -177.43(15) .
S3 C7 C9 S4 0.6(2) .
C6 S4 C9 C7 7.96(16) .
C6 S4 C9 C10 -170.98(14) .
C11 Ru1 P1 C27 -154.65(8) .
C11 Ru1 P1 C27 25.35(8) 2_665
P2 Ru1 P1 C27 106.95(6) .
P2 Ru1 P1 C27 -73.05(6) 2_665
C11 Ru1 P1 C21 -24.92(9) .
C11 Ru1 P1 C21 155.08(9) 2_665
P2 Ru1 P1 C21 -123.32(7) .
P2 Ru1 P1 C21 56.68(7) 2_665
C11 Ru1 P1 C61 90.33(8) .
C11 Ru1 P1 C61 -89.67(8) 2_665
P2 Ru1 P1 C61 -8.07(6) .
P2 Ru1 P1 C61 171.93(6) 2_665
C27 P1 C21 C22 178.32(14) .
C61 P1 C21 C22 -75.94(16) .
Ru1 P1 C21 C22 42.16(17) .
C27 P1 C21 C26 -3.80(17) .
C61 P1 C21 C26 101.93(16) .
Ru1 P1 C21 C26 -139.97(13) .
C26 C21 C22 C23 -0.4(3) .
P1 C21 C22 C23 177.58(15) .
C21 C22 C23 C24 -0.3(3) .
C22 C23 C24 C25 0.6(3) .
C23 C24 C25 C26 -0.2(3) .
C24 C25 C26 C21 -0.5(3) .
C22 C21 C26 C25 0.8(3) .
P1 C21 C26 C25 -177.07(14) .
C21 P1 C27 C32 -102.80(15) .
C61 P1 C27 C32 153.90(15) .
Ru1 P1 C27 C32 37.22(16) .
C21 P1 C27 C28 74.53(16) .
C61 P1 C27 C28 -28.78(17) .
Ru1 P1 C27 C28 -145.46(13) .
C32 C27 C28 C29 -0.2(3) .
P1 C27 C28 C29 -177.59(15) .
C27 C28 C29 C30 -0.1(3) .
C28 C29 C30 C31 0.5(3) .
C29 C30 C31 C32 -0.5(3) .
C30 C31 C32 C27 0.1(3) .
C28 C27 C32 C31 0.2(3) .
P1 C27 C32 C31 177.67(15) .
C11 Ru1 P2 C41 129.89(8) .
C11 Ru1 P2 C41 -50.11(8) 2_665
P1 Ru1 P2 C41 43.30(7) 2_665
P1 Ru1 P2 C41 -136.70(7) .
C11 Ru1 P2 C62 -112.28(8) .
C11 Ru1 P2 C62 67.72(8) 2_665
P1 Ru1 P2 C62 161.13(6) 2_665
P1 Ru1 P2 C62 -18.87(6) .
C11 Ru1 P2 C47 0.27(9) .
C11 Ru1 P2 C47 -179.73(9) 2_665
P1 Ru1 P2 C47 -86.32(7) 2_665
P1 Ru1 P2 C47 93.68(7) .
C62 P2 C41 C42 -27.44(17) .
C47 P2 C41 C42 -129.14(16) .
Ru1 P2 C41 C42 90.91(15) .
C62 P2 C41 C46 155.02(14) .
C47 P2 C41 C46 53.32(15) .
Ru1 P2 C41 C46 -86.63(14) .
C46 C41 C42 C43 -1.2(3) .
P2 C41 C42 C43 -178.77(15) .
C41 C42 C43 C44 0.6(3) .
C42 C43 C44 C45 0.2(3) .
C43 C44 C45 C46 -0.2(3) .
C44 C45 C46 C41 -0.5(3) .
C42 C41 C46 C45 1.2(3) .
P2 C41 C46 C45 178.84(14) .
C41 P2 C47 C52 -152.56(15) .
C62 P2 C47 C52 100.07(16) .
Ru1 P2 C47 C52 -16.32(18) .
C41 P2 C47 C48 32.06(16) .
C62 P2 C47 C48 -75.32(16) .
Ru1 P2 C47 C48 168.29(12) .
C52 C47 C48 C49 1.5(3) .
P2 C47 C48 C49 177.00(15) .
C47 C48 C49 C50 -0.2(3) .
C48 C49 C50 C51 -1.2(3) .
C49 C50 C51 C52 1.3(3) .
C48 C47 C52 C51 -1.4(3) .
P2 C47 C52 C51 -176.87(15) .
C50 C51 C52 C47 0.0(3) .
C27 P1 C61 C62 -83.99(13) .
C21 P1 C61 C62 171.87(12) .
Ru1 P1 C61 C62 40.72(13) .
P1 C61 C62 P2 -58.02(13) .
C41 P2 C62 C61 174.97(11) .
C47 P2 C62 C61 -81.22(12) .
Ru1 P2 C62 C61 48.87(12) .

loop_
_platon_squeeze_void_nr
_platon_squeeze_void_average_x
_platon_squeeze_void_average_y
_platon_squeeze_void_average_z
_platon_squeeze_void_volume
_platon_squeeze_void_count_electrons
_platon_squeeze_void_content
1 0.028 0.000 0.500 209 15 ' '
